data_2312991
loop_
_publ_author_name
'Samarakoon, S M Gayomi K'
'Estrella, Chaila N.'
'Baranets, Sviatoslav'

_publ_section_title
;
 Homopolyatomic bismuth cluster compound
 Bi<sub>8</sub>[AlBr<sub>4</sub>]<sub>2</sub>: synthesis, structural
 characterization, and electronic structure.
;
_journal_coeditor_code YD3072
_journal_issue 'Pt 7'
_journal_name_full 'Acta crystallographica. Section C, Structural chemistry'
_journal_page_first 324
_journal_page_last 330
_journal_paper_doi 10.1107/S2053229626006467
_journal_volume 82
_journal_year 2026
_chemical_formula_iupac 'Bi8 [Al Br4]2'
_chemical_formula_moiety 'Bi8, 2(Al Br4)'
_chemical_formula_sum 'Al2 Bi8 Br8'
_chemical_formula_weight 2365.08
_chemical_name_systematic
;
Octabismuth(2+) bis(tetrabromidoaluminate)
;
_space_group_crystal_system orthorhombic
_space_group_IT_number 33
_space_group_name_Hall 'P 2c -2n'
_space_group_name_H-M_alt 'P n a 21'
_atom_sites_solution_primary dual
_audit_creation_method
;
Olex2 1.5
(compiled 2026.05.24 svn.rec792b02 for OlexSys, GUI svn.r7575)
;
_cell_angle_alpha 90
_cell_angle_beta 90
_cell_angle_gamma 90
_cell_formula_units_Z 4
_cell_length_a 18.1751(6)
_cell_length_b 10.2977(4)
_cell_length_c 13.4537(4)
_cell_measurement_reflns_used 37570
_cell_measurement_temperature 100(2)
_cell_measurement_theta_max 23.698
_cell_measurement_theta_min 1.965
_cell_volume 2518.02(15)
_computing_cell_refinement
;
SAINT (Bruker, 2016)
;
_computing_data_collection
;
APEX4 (Bruker, 2016)
;
_computing_data_reduction
;
SAINT (Bruker, 2016)
;
_computing_molecular_graphics 'DIAMOND 5 (Putz & Brandenburg)'
_computing_publication_material
;
publCIF (Westrip, 2010)
;
_computing_structure_refinement
;
SHELXL2018 (Sheldrick, 2015<i>b</i>)
;
_computing_structure_solution
;
SHELXT2018 (Sheldrick, 2015<i>a</i>)
;
_diffrn_ambient_temperature 100(2)
_diffrn_measured_fraction_theta_full 0.999
_diffrn_measured_fraction_theta_max 0.995
_diffrn_measurement_device_type 'Bruker D8 Venture DUO diffractometer with a PHOTON III C14 detector'
_diffrn_radiation_type AgK\a
_diffrn_radiation_wavelength 0.56086
_diffrn_reflns_av_R_equivalents 0.0540
_diffrn_reflns_av_unetI/netI 0.0419
_diffrn_reflns_limit_h_max 25
_diffrn_reflns_limit_h_min -25
_diffrn_reflns_limit_k_max 14
_diffrn_reflns_limit_k_min -14
_diffrn_reflns_limit_l_max 19
_diffrn_reflns_limit_l_min -19
_diffrn_reflns_number 7625
_diffrn_reflns_theta_full 19.665
_diffrn_reflns_theta_max 23.698
_diffrn_reflns_theta_min 1.965
_diffrn_source_current 0.91
_diffrn_source_power 0.0455
_diffrn_source_voltage 50.0
_exptl_absorpt_coefficient_mu 37.052
_exptl_absorpt_correction_T_max 0.2569
_exptl_absorpt_correction_T_min 0.1570
_exptl_absorpt_correction_type multi-scan
_exptl_absorpt_process_details
;
(SADABS; Bruker, 2016)
;
_exptl_crystal_colour black
_exptl_crystal_density_diffrn 6.239
_exptl_crystal_description needle
_exptl_crystal_F_000 3880
_exptl_crystal_size_max 0.052
_exptl_crystal_size_mid 0.034
_exptl_crystal_size_min 0.023
_refine_diff_density_max 1.182
_refine_diff_density_min -1.262
_refine_ls_abs_structure_details
;
Flack <i>x</i> determined using 3323 quotients [(I+)-(I-)]/[(I+)+(I-)]
(Parsons <i>et al.</i>,  2013)
;
_refine_ls_abs_structure_Flack -0.013(9)
_refine_ls_extinction_coef 0.000124(15)
_refine_ls_extinction_expression Fc^*^=kFc[1+0.001xFc^2^\l^3^/sin(2\q)]^-1/4^
_refine_ls_extinction_method
;
SHELXL2018 (Sheldrick, 2015<i>b</i>)
;
_refine_ls_goodness_of_fit_ref 0.992
_refine_ls_hydrogen_treatment undef
_refine_ls_matrix_type full
_refine_ls_number_parameters 164
_refine_ls_number_reflns 7625
_refine_ls_number_restraints 1
_refine_ls_restrained_S_all 0.992
_refine_ls_R_factor_all 0.0244
_refine_ls_R_factor_gt 0.0227
_refine_ls_shift/su_max 0.001
_refine_ls_shift/su_mean 0.000
_refine_ls_structure_factor_coef Fsqd
_refine_ls_weighting_details 'w=1/[\s^2^(Fo^2^)] where P=(Fo^2^+2Fc^2^)/3'
_refine_ls_weighting_scheme calc
_refine_ls_wR_factor_gt 0.0435
_refine_ls_wR_factor_ref 0.0442
_reflns_number_gt 7354
_reflns_number_total 7625
_reflns_threshold_expression 'I > 2\s(I)'
_cod_data_source_file yd3072sup1.cif
_cod_data_source_block I
_cod_database_code 2312991
_shelx_space_group_comment
;
The symmetry employed for this shelxl refinement is uniquely defined
by the following loop, which should always be used as a source of
symmetry information in preference to the above space-group names.
They are only intended as comments.
;
_shelx_estimated_absorpt_t_min 0.249
_shelx_estimated_absorpt_t_max 0.483

loop_
_space_group_symop_operation_xyz
'x, y, z'
'-x, -y, z+1/2'
'x+1/2, -y+1/2, z'
'-x+1/2, y+1/2, z+1/2'

loop_
_atom_site_type_symbol
_atom_site_label
_atom_site_fract_x
_atom_site_fract_y
_atom_site_fract_z
_atom_site_U_iso_or_equiv
_atom_site_adp_type
_atom_site_calc_flag
_atom_site_occupancy
_atom_site_disorder_assembly
_atom_site_disorder_group
Bi Bi1 0.04866(3) 0.55401(5) 0.33543(4) 0.02023(10) Uani d 1 . .
Bi Bi2 0.07999(2) 0.28671(4) 0.43790(4) 0.01776(9) Uani d 1 . .
Bi Bi3 0.18030(3) 0.38117(5) 0.26991(3) 0.01990(10) Uani d 1 . .
Bi Bi4 0.20223(2) 0.36105(4) 0.58627(3) 0.01446(8) Uani d 1 . .
Bi Bi5 0.20502(3) 0.67641(4) 0.32268(3) 0.01889(9) Uani d 1 . .
Bi Bi6 0.28052(3) 0.15861(4) 0.05032(3) 0.01597(9) Uani d 1 . .
Bi Bi7 0.30364(2) 0.46138(5) 0.41632(3) 0.01981(10) Uani d 1 . .
Bi Bi8 0.43490(2) 0.03914(4) 0.06644(3) 0.01622(9) Uani d 1 . .
Al Al1 0.0024(2) 0.0062(4) 0.1771(3) 0.0121(6) Uani d 1 . .
Al Al2 0.32375(19) 0.0269(3) 0.4872(3) 0.0101(6) Uani d 1 . .
Br Br1 0.00228(7) 0.02306(12) 0.00709(8) 0.0172(2) Uani d 1 . .
Br Br2 0.05881(6) 0.17850(11) 0.72863(9) 0.0155(2) Uani d 1 . .
Br Br3 0.11272(6) 0.68758(10) 0.06949(8) 0.0128(2) Uani d 1 . .
Br Br4 0.11285(6) 0.33390(11) -0.00002(10) 0.0185(2) Uani d 1 . .
Br Br5 0.12018(7) 0.00539(12) 0.23882(10) 0.0192(2) Uani d 1 . .
Br Br6 0.29215(6) 0.50377(11) 0.05434(9) 0.0154(2) Uani d 1 . .
Br Br7 0.31238(8) 0.07490(14) 0.32263(9) 0.0261(3) Uani d 1 . .
Br Br8 0.44114(7) 0.31724(11) 0.24301(9) 0.0169(2) Uani d 1 . .

loop_
_atom_site_aniso_label
_atom_site_aniso_U_11
_atom_site_aniso_U_22
_atom_site_aniso_U_33
_atom_site_aniso_U_12
_atom_site_aniso_U_13
_atom_site_aniso_U_23
Bi1 0.0159(2) 0.0245(2) 0.0202(2) 0.00186(17) -0.00654(17) 0.00565(18)
Bi2 0.0221(2) 0.01427(18) 0.01691(19) -0.00924(16) -0.00186(18) -0.00001(17)
Bi3 0.0282(2) 0.0201(2) 0.01141(18) -0.00129(19) 0.00315(17) -0.00422(16)
Bi4 0.01733(19) 0.01266(18) 0.01340(19) 0.00131(15) -0.00267(15) 0.00346(15)
Bi5 0.0254(2) 0.0163(2) 0.0149(2) -0.00583(17) 0.00061(17) 0.00595(16)
Bi6 0.0216(2) 0.01279(18) 0.01351(18) 0.00771(16) 0.00051(16) -0.00169(15)
Bi7 0.01075(19) 0.0273(2) 0.0213(2) 0.00253(17) 0.00336(16) 0.00121(18)
Bi8 0.01205(18) 0.0199(2) 0.0167(2) -0.00197(15) -0.00420(15) -0.00119(16)
Al1 0.0121(16) 0.0118(15) 0.0124(16) -0.0008(12) 0.0011(13) -0.0002(12)
Al2 0.0103(15) 0.0078(15) 0.0121(15) -0.0029(12) 0.0012(12) -0.0029(12)
Br1 0.0195(6) 0.0194(6) 0.0125(5) -0.0059(5) 0.0018(4) -0.0011(4)
Br2 0.0165(5) 0.0119(5) 0.0181(5) -0.0025(4) 0.0015(4) -0.0015(4)
Br3 0.0121(5) 0.0107(4) 0.0156(5) 0.0015(4) 0.0013(4) -0.0028(4)
Br4 0.0109(5) 0.0105(5) 0.0340(7) 0.0004(4) -0.0043(5) -0.0041(5)
Br5 0.0114(5) 0.0200(6) 0.0263(6) -0.0006(4) -0.0035(5) -0.0046(5)
Br6 0.0094(5) 0.0124(5) 0.0245(6) -0.0003(4) -0.0036(4) 0.0012(4)
Br7 0.0336(7) 0.0334(7) 0.0112(5) -0.0148(6) -0.0034(5) 0.0024(5)
Br8 0.0213(6) 0.0118(5) 0.0176(5) -0.0043(4) 0.0012(5) 0.0025(4)

loop_
_atom_type_symbol
_atom_type_description
_atom_type_scat_dispersion_real
_atom_type_scat_dispersion_imag
_atom_type_scat_source
Al Al 0.0406 0.0316 'International Tables Vol C Tables 4.2.6.8 and 6.1.1.4'
Bi Bi -1.3494 7.2566 'International Tables Vol C Tables 4.2.6.8 and 6.1.1.4'
Br Br 0.1818 1.6452 'International Tables Vol C Tables 4.2.6.8 and 6.1.1.4'

loop_
_geom_angle_atom_site_label_1
_geom_angle_atom_site_label_2
_geom_angle_atom_site_label_3
_geom_angle_site_symmetry_1
_geom_angle_site_symmetry_3
_geom_angle
_geom_angle_publ_flag
Bi3 Bi1 Bi2 . . 58.776(15) ?
Bi3 Bi1 Bi5 . . 60.911(16) ?
Bi3 Bi1 Bi8 . 4 100.388(17) ?
Bi5 Bi1 Bi2 . . 102.368(17) ?
Bi5 Bi1 Bi8 . 4 89.278(17) ?
Bi8 Bi1 Bi2 4 . 60.119(15) ?
Bi1 Bi2 Bi8 . 4 59.866(15) ?
Bi3 Bi2 Bi1 . . 60.267(15) ?
Bi3 Bi2 Bi4 . . 88.279(17) ?
Bi3 Bi2 Bi8 . 4 101.258(17) ?
Bi4 Bi2 Bi1 . . 101.411(16) ?
Bi4 Bi2 Bi8 . 4 59.938(14) ?
Bi1 Bi3 Bi5 . . 59.608(15) ?
Bi2 Bi3 Bi1 . . 60.957(15) ?
Bi2 Bi3 Bi5 . . 102.995(17) ?
Bi2 Bi3 Bi7 . . 92.652(17) ?
Bi7 Bi3 Bi1 . . 102.945(18) ?
Bi7 Bi3 Bi5 . . 59.772(15) ?
Bi2 Bi4 Bi6 . 4 102.476(16) ?
Bi2 Bi4 Bi7 . . 91.919(17) ?
Bi2 Bi4 Bi8 . 4 60.840(14) ?
Bi7 Bi4 Bi6 . 4 60.027(14) ?
Bi8 Bi4 Bi6 4 4 59.142(14) ?
Bi8 Bi4 Bi7 4 . 102.475(17) ?
Bi1 Bi5 Bi3 . . 59.481(15) ?
Bi1 Bi5 Bi7 . . 102.424(18) ?
Bi6 Bi5 Bi1 4 . 89.943(17) ?
Bi6 Bi5 Bi3 4 . 100.289(17) ?
Bi6 Bi5 Bi7 4 . 60.417(15) ?
Bi7 Bi5 Bi3 . . 59.190(16) ?
Bi5 Bi6 Bi4 4_544 4_544 101.783(17) ?
Bi5 Bi6 Bi7 4_544 4_544 60.358(15) ?
Bi7 Bi6 Bi4 4_544 4_544 59.914(14) ?
Bi8 Bi6 Bi4 . 4_544 60.235(14) ?
Bi8 Bi6 Bi5 . 4_544 90.919(17) ?
Bi8 Bi6 Bi7 . 4_544 103.190(17) ?
Bi3 Bi7 Bi4 . . 87.138(17) ?
Bi3 Bi7 Bi5 . . 61.038(15) ?
Bi3 Bi7 Bi6 . 4 100.749(18) ?
Bi4 Bi7 Bi5 . . 101.086(17) ?
Bi4 Bi7 Bi6 . 4 60.060(14) ?
Bi5 Bi7 Bi6 . 4 59.226(15) ?
Bi1 Bi8 Bi2 4_544 4_544 60.016(15) ?
Bi4 Bi8 Bi1 4_544 4_544 101.013(17) ?
Bi4 Bi8 Bi2 4_544 4_544 59.224(14) ?
Bi6 Bi8 Bi1 . 4_544 89.858(16) ?
Bi6 Bi8 Bi2 . 4_544 102.377(16) ?
Bi6 Bi8 Bi4 . 4_544 60.623(14) ?
Br1 Al1 Br2 . 2_554 111.18(16) ?
Br1 Al1 Br5 . . 111.17(16) ?
Br1 Al1 Br8 . 3_455 108.82(16) ?
Br5 Al1 Br2 . 2_554 109.74(16) ?
Br5 Al1 Br8 . 3_455 108.27(16) ?
Br8 Al1 Br2 3_455 2_554 107.55(15) ?
Br3 Al2 Br4 4_545 4_545 109.47(15) ?
Br3 Al2 Br6 4_545 4_545 110.14(14) ?
Br4 Al2 Br6 4_545 4_545 109.80(14) ?
Br7 Al2 Br3 . 4_545 110.92(15) ?
Br7 Al2 Br4 . 4_545 107.77(14) ?
Br7 Al2 Br6 . 4_545 108.70(15) ?

loop_
_geom_bond_atom_site_label_1
_geom_bond_atom_site_label_2
_geom_bond_site_symmetry_2
_geom_bond_distance
_geom_bond_publ_flag
Bi1 Bi2 . 3.1307(6) ?
Bi1 Bi3 . 3.1095(7) ?
Bi1 Bi5 . 3.1136(7) ?
Bi1 Bi8 4 3.1259(6) ?
Bi2 Bi3 . 3.0623(7) ?
Bi2 Bi4 . 3.0833(6) ?
Bi2 Bi8 4 3.1339(6) ?
Bi3 Bi5 . 3.1543(7) ?
Bi3 Bi7 . 3.0964(7) ?
Bi4 Bi6 4 3.1179(6) ?
Bi4 Bi7 . 3.1133(6) ?
Bi4 Bi8 4 3.1060(6) ?
Bi5 Bi6 4 3.0794(6) ?
Bi5 Bi7 . 3.1150(7) ?
Bi6 Bi7 4_544 3.1168(7) ?
Bi6 Bi8 . 3.0715(6) ?
Al1 Br1 . 2.294(4) ?
Al1 Br2 2_554 2.309(4) ?
Al1 Br5 . 2.297(4) ?
Al1 Br8 3_455 2.309(4) ?
Al2 Br3 4_545 2.301(3) ?
Al2 Br4 4_545 2.304(4) ?
Al2 Br6 4_545 2.304(4) ?
Al2 Br7 . 2.278(4) ?

_cod_database_fobs_code 2312991
